data_1557194
loop_
_publ_author_name
'Shibuya, Yusuke'
'Aonuma, Kazuhiro'
'Kimura, Tomohiro'
'Kaneko, Takuro'
'Fujiwara, Wataru'
'Yamaguchi, Yuji'
'Kumaki, Daisuke'
'Tokito, Shizuo'
'Katagiri, Hiroshi'

_publ_section_title
;
 Linear Biazulene Isomers: Effects of Molecular and Packing Structure on
 Optoelectronic and Charge-Transport Properties
;
_journal_name_full 'The Journal of Physical Chemistry C'
_journal_paper_doi 10.1021/acs.jpcc.9b11214
_journal_year 2020
_chemical_formula_moiety 'C20 H14'
_chemical_formula_sum 'C20 H14'
_chemical_formula_weight 254.31
_space_group_crystal_system monoclinic
_space_group_IT_number 14
_space_group_name_Hall '-P 2ybc'
_space_group_name_H-M_alt 'P 1 21/c 1'
_atom_sites_solution_hydrogens geom
_atom_sites_solution_primary direct
_atom_sites_solution_secondary difmap
_audit_creation_method SHELXL-2014/7
_cell_angle_alpha 90
_cell_angle_beta 94.232(4)
_cell_angle_gamma 90
_cell_formula_units_Z 2
_cell_length_a 13.5349(7)
_cell_length_b 6.0042(3)
_cell_length_c 8.1543(4)
_cell_measurement_reflns_used 3976
_cell_measurement_temperature 293
_cell_measurement_theta_max 30.4250
_cell_measurement_theta_min 2.8870
_cell_volume 660.86(6)
_computing_cell_refinement 'CrysAlisPro 1.171.38.43 (Rigaku OD, 2015)'
_computing_data_collection 'CrysAlisPro 1.171.38.43 (Rigaku OD, 2015)'
_computing_data_reduction 'CrysAlisPro 1.171.38.43 (Rigaku OD, 2015)'
_computing_molecular_graphics 'ORTEP-3 for Windows (Farrugia, 2012)'
_computing_publication_material 'Yadokari-XG (Wakita, Nemoto et al., 2009)'
_computing_structure_refinement 'SHELXL-2014/7 (Sheldrick, 2014)'
_computing_structure_solution 'SHELXT (Sheldrick, 2015)'
_diffrn_ambient_temperature 293
_diffrn_detector_area_resol_mean 28.5714
_diffrn_measured_fraction_theta_full 0.991
_diffrn_measured_fraction_theta_max 0.993
_diffrn_measurement_device_type 'Rigaku Saturn 70 CCD area detector'
_diffrn_measurement_method \w
_diffrn_radiation_type MoK\a
_diffrn_radiation_wavelength 0.71073
_diffrn_reflns_av_R_equivalents 0.0400
_diffrn_reflns_av_unetI/netI 0.0237
_diffrn_reflns_Laue_measured_fraction_full 0.991
_diffrn_reflns_Laue_measured_fraction_max 0.993
_diffrn_reflns_limit_h_max 17
_diffrn_reflns_limit_h_min -17
_diffrn_reflns_limit_k_max 7
_diffrn_reflns_limit_k_min -7
_diffrn_reflns_limit_l_max 10
_diffrn_reflns_limit_l_min -10
_diffrn_reflns_number 8657
_diffrn_reflns_point_group_measured_fraction_full 0.991
_diffrn_reflns_point_group_measured_fraction_max 0.993
_diffrn_reflns_theta_full 25.242
_diffrn_reflns_theta_max 27.495
_diffrn_reflns_theta_min 3.714
_diffrn_source 'Rotating Anode'
_exptl_absorpt_coefficient_mu 0.072
_exptl_absorpt_correction_T_max 1.00000
_exptl_absorpt_correction_T_min 0.68727
_exptl_absorpt_correction_type multi-scan
_exptl_absorpt_process_details
;
CrysAlisPro 1.171.38.41 (Rigaku Oxford Diffraction, 2015)
Empirical absorption correction using spherical harmonics,
 implemented in SCALE3 ABSPACK scaling algorithm.
;
_exptl_crystal_colour Colorless
_exptl_crystal_density_diffrn 1.278
_exptl_crystal_description Prism
_exptl_crystal_F_000 268
_exptl_crystal_size_max 0.150
_exptl_crystal_size_mid 0.100
_exptl_crystal_size_min 0.050
_refine_diff_density_max 0.241
_refine_diff_density_min -0.173
_refine_diff_density_rms 0.037
_refine_ls_extinction_method none
_refine_ls_goodness_of_fit_ref 1.080
_refine_ls_hydrogen_treatment constr
_refine_ls_matrix_type full
_refine_ls_number_parameters 91
_refine_ls_number_reflns 1514
_refine_ls_number_restraints 0
_refine_ls_restrained_S_all 1.080
_refine_ls_R_factor_all 0.0712
_refine_ls_R_factor_gt 0.0527
_refine_ls_shift/su_max 0.000
_refine_ls_shift/su_mean 0.000
_refine_ls_structure_factor_coef Fsqd
_refine_ls_weighting_details 'w=1/[\s^2^(Fo^2^)+(0.0825P)^2^+0.0909P] where P=(Fo^2^+2Fc^2^)/3'
_refine_ls_weighting_scheme calc
_refine_ls_wR_factor_gt 0.1404
_refine_ls_wR_factor_ref 0.1550
_reflns_Friedel_coverage 0.000
_reflns_number_gt 1117
_reflns_number_total 1514
_reflns_threshold_expression 'I > 2\s(I)'
_cod_data_source_file jp9b11214_si_005.cif
_cod_data_source_block 180625_kazu_1_rt_a
_cod_original_sg_symbol_H-M 'P 21/c'
_cod_database_code 1557194
_shelx_shelxl_version_number 2014/7
_shelx_space_group_comment
;
The symmetry employed for this shelxl refinement is uniquely defined
by the following loop, which should always be used as a source of
symmetry information in preference to the above space-group names.
They are only intended as comments.
;
_shelx_estimated_absorpt_t_min 0.989
_shelx_estimated_absorpt_t_max 0.996
_oxdiff_exptl_absorpt_empirical_full_min 0.832
_oxdiff_exptl_absorpt_empirical_full_max 1.214
_oxdiff_exptl_absorpt_empirical_details
;
Empirical correction (ABSPACK) includes:
- Absorption correction using spherical harmonics
- Frame scaling
- Detector area scaling
;

loop_
_space_group_symop_operation_xyz
'x, y, z'
'-x, y+1/2, -z+1/2'
'-x, -y, -z'
'x, -y-1/2, z-1/2'

loop_
_atom_site_label
_atom_site_type_symbol
_atom_site_fract_x
_atom_site_fract_y
_atom_site_fract_z
_atom_site_U_iso_or_equiv
_atom_site_adp_type
_atom_site_occupancy
_atom_site_site_symmetry_order
_atom_site_calc_flag
_atom_site_refinement_flags_posn
_atom_site_refinement_flags_adp
C1 C 0.55245(9) 0.5209(2) 0.53072(15) 0.0349(4) Uani 1 1 d . .
C2 C 0.60645(10) 0.3700(2) 0.62854(16) 0.0376(4) Uani 1 1 d . .
H2 H 0.5762 0.2383 0.6578 0.045 Uiso 1 1 calc R U
C3 C 0.70653(10) 0.4085(2) 0.68604(15) 0.0364(4) Uani 1 1 d . .
C4 C 0.76207(11) 0.2529(2) 0.78620(17) 0.0436(4) Uani 1 1 d . .
H4 H 0.7328 0.1199 0.8153 0.052 Uiso 1 1 calc R U
C5 C 0.85821(11) 0.2964(3) 0.84052(18) 0.0506(4) Uani 1 1 d . .
H5 H 0.8937 0.1926 0.9058 0.061 Uiso 1 1 calc R U
C6 C 0.90370(11) 0.4972(3) 0.7982(2) 0.0526(4) Uani 1 1 d . .
H6 H 0.9689 0.5261 0.8364 0.063 Uiso 1 1 calc R U
C7 C 0.85232(11) 0.6499(3) 0.70132(19) 0.0482(4) Uani 1 1 d . .
H7 H 0.8833 0.7812 0.6729 0.058 Uiso 1 1 calc R U
C8 C 0.75272(10) 0.6108(2) 0.64362(16) 0.0378(4) Uani 1 1 d . .
C9 C 0.69672(11) 0.7650(2) 0.54395(17) 0.0427(4) Uani 1 1 d . .
H9 H 0.7259 0.8980 0.5146 0.051 Uiso 1 1 calc R U
C10 C 0.60091(10) 0.7225(2) 0.49008(17) 0.0424(4) Uani 1 1 d . .
H10 H 0.5661 0.8277 0.4251 0.051 Uiso 1 1 calc R U

loop_
_atom_site_aniso_label
_atom_site_aniso_U_11
_atom_site_aniso_U_22
_atom_site_aniso_U_33
_atom_site_aniso_U_23
_atom_site_aniso_U_13
_atom_site_aniso_U_12
C1 0.0398(7) 0.0349(7) 0.0297(6) -0.0002(5) 0.0020(5) -0.0024(5)
C2 0.0429(8) 0.0337(7) 0.0362(7) 0.0021(5) 0.0019(6) -0.0041(6)
C3 0.0418(7) 0.0366(7) 0.0305(6) -0.0022(5) 0.0018(5) 0.0006(6)
C4 0.0494(8) 0.0411(8) 0.0400(8) 0.0014(6) 0.0009(6) 0.0035(6)
C5 0.0489(9) 0.0549(9) 0.0467(9) 0.0025(7) -0.0046(7) 0.0112(7)
C6 0.0386(7) 0.0644(11) 0.0537(9) -0.0035(8) -0.0031(6) 0.0007(7)
C7 0.0426(8) 0.0525(9) 0.0493(8) -0.0009(7) 0.0022(6) -0.0062(7)
C8 0.0404(7) 0.0400(8) 0.0328(7) -0.0022(5) 0.0023(5) -0.0019(6)
C9 0.0475(8) 0.0382(8) 0.0421(8) 0.0039(6) 0.0021(6) -0.0089(6)
C10 0.0472(8) 0.0372(8) 0.0419(8) 0.0084(6) -0.0022(6) -0.0032(6)

loop_
_atom_type_symbol
_atom_type_description
_atom_type_scat_dispersion_real
_atom_type_scat_dispersion_imag
_atom_type_scat_source
C C 0.0033 0.0016 'International Tables Vol C Tables 4.2.6.8 and 6.1.1.4'
H H 0.0000 0.0000 'International Tables Vol C Tables 4.2.6.8 and 6.1.1.4'

loop_
_geom_angle_atom_site_label_1
_geom_angle_atom_site_label_2
_geom_angle_atom_site_label_3
_geom_angle
_geom_angle_site_symmetry_3
C2 C1 C10 117.27(12) .
C2 C1 C1 122.26(15) 3_666
C10 C1 C1 120.47(15) 3_666
C1 C2 C3 122.38(12) .
C1 C2 H2 118.8 .
C3 C2 H2 118.8 .
C4 C3 C2 122.34(13) .
C4 C3 C8 118.62(13) .
C2 C3 C8 119.04(12) .
C5 C4 C3 120.77(14) .
C5 C4 H4 119.6 .
C3 C4 H4 119.6 .
C4 C5 C6 120.42(14) .
C4 C5 H5 119.8 .
C6 C5 H5 119.8 .
C7 C6 C5 120.18(14) .
C7 C6 H6 119.9 .
C5 C6 H6 119.9 .
C6 C7 C8 120.89(15) .
C6 C7 H7 119.6 .
C8 C7 H7 119.6 .
C7 C8 C9 122.69(13) .
C7 C8 C3 119.11(13) .
C9 C8 C3 118.21(12) .
C10 C9 C8 121.32(13) .
C10 C9 H9 119.3 .
C8 C9 H9 119.3 .
C9 C10 C1 121.78(13) .
C9 C10 H10 119.1 .
C1 C10 H10 119.1 .

loop_
_geom_bond_atom_site_label_1
_geom_bond_atom_site_label_2
_geom_bond_distance
_geom_bond_site_symmetry_2
C1 C2 1.3805(19) .
C1 C10 1.4272(19) .
C1 C1 1.492(2) 3_666
C2 C3 1.4194(19) .
C2 H2 0.9300 .
C3 C4 1.4192(19) .
C3 C8 1.421(2) .
C4 C5 1.368(2) .
C4 H4 0.9300 .
C5 C6 1.408(2) .
C5 H5 0.9300 .
C6 C7 1.366(2) .
C6 H6 0.9300 .
C7 C8 1.4142(19) .
C7 H7 0.9300 .
C8 C9 1.4143(19) .
C9 C10 1.3622(19) .
C9 H9 0.9300 .
C10 H10 0.9300 .

loop_
_geom_torsion_atom_site_label_1
_geom_torsion_atom_site_label_2
_geom_torsion_atom_site_label_3
_geom_torsion_atom_site_label_4
_geom_torsion
_geom_torsion_site_symmetry_1
C10 C1 C2 C3 -0.8(2) .
C1 C1 C2 C3 179.46(14) 3_666
C1 C2 C3 C4 -179.82(12) .
C1 C2 C3 C8 0.9(2) .
C2 C3 C4 C5 -179.48(13) .
C8 C3 C4 C5 -0.2(2) .
C3 C4 C5 C6 0.2(2) .
C4 C5 C6 C7 -0.5(2) .
C5 C6 C7 C8 0.8(2) .
C6 C7 C8 C9 179.60(14) .
C6 C7 C8 C3 -0.8(2) .
C4 C3 C8 C7 0.5(2) .
C2 C3 C8 C7 179.77(12) .
C4 C3 C8 C9 -179.91(12) .
C2 C3 C8 C9 -0.59(19) .
C7 C8 C9 C10 179.92(13) .
C3 C8 C9 C10 0.3(2) .
C8 C9 C10 C1 -0.2(2) .
C2 C1 C10 C9 0.5(2) .
C1 C1 C10 C9 -179.78(14) 3_666
